data_2102089
loop_
_publ_author_name
'Pichon-Pesme, Virginie'
'Lachekar, Hassane'
'Souhassou, Mohamed'
'Lecomte, Claude'

_publ_section_title
;
 Electron density and electrostatic properties of two peptide
 molecules: tyrosyl-glycyl-glycine monohydrate and glycyl-aspartic acid
 dihydrate
;
_journal_issue 4
_journal_name_full 'Acta Crystallographica Section B'
_journal_page_first 728
_journal_page_last 737
_journal_paper_doi 10.1107/S0108768100004390
_journal_volume 56
_journal_year 2000
_chemical_formula_moiety 'C6 H10 N2 O5,2(H2 O)'
_chemical_formula_sum 'C6 H14 N2 O7'
_chemical_formula_weight 212
_space_group_IT_number 19
_symmetry_cell_setting orthorhombic
_symmetry_space_group_name_Hall 'P 2ac 2ab'
_symmetry_space_group_name_H-M 'P 21 21 21'
_cell_angle_alpha 90
_cell_angle_beta 90
_cell_angle_gamma 90
_cell_formula_units_Z 4
_cell_length_a 9.6590(10)
_cell_length_b 9.6720(10)
_cell_length_c 10.7390(10)
_cell_volume 1003.26(17)
_diffrn_radiation_type MoK\a
_diffrn_radiation_wavelength .7107
_exptl_crystal_density_diffrn 1.40
_cod_data_source_file bs0010.cif
_cod_data_source_block GD
_cod_depositor_comments
;
 Adding the _atom_site_type_symbol data item.

 Antanas Vaitkus,
 2017-01-30
;
_cod_original_cell_volume 1003.3(4)
_cod_database_code 2102089

loop_
_symmetry_equiv_pos_as_xyz
x,y,z
1/2-x,-y,1/2+z
-x,1/2+y,1/2-z
1/2+x,1/2-y,-z

loop_
_atom_site_label
_atom_site_type_symbol
_atom_site_fract_x
_atom_site_fract_y
_atom_site_fract_z
_atom_site_U_iso_or_equiv
O21 O -.78621(4) -.27464(4) -.22757(4) .0150(10)
O22 O -.94748(4) -.14220(4) -.31605(4) .0170(10)
C2 C -.82426(5) -.16995(5) -.28803(5) .0120(10)
C2A C -.71303(5) -.06645(5) -.32942(5) .0130(10)
N2 N -.57674(4) -.11497(4) -.29271(5) .0140(10)
C1 C -.48454(5) -.03277(5) -.23657(4) .0120(10)
O1 O -.50751(4) .08792(4) -.20603(4) .0180(10)
C1A C -.34498(5) -.10086(5) -.21273(5) .0150(10)
N1 N -.26556(5) -.01730(5) -.12333(5) .0150(10)
C2B C -.71587(6) -.03553(5) -.46976(5) .0160(10)
C2G C -.67069(5) -.16118(5) -.54215(5) .0140(10)
O2D1 O -.71240(5) -.27664(4) -.51789(4) .0190(10)
O2D2 O -.58222(5) -.13440(4) -.63233(5) .0220(10)
OW1 O -.95007(4) -.41590(4) -.06995(4) .0180(10)
OW2 O -.39866(5) .19248(5) -.48429(5) .0240(10)
H2A H -.74147(3) .02974(3) -.28281(3) .016(6)
HN2 H -.54291(3) -.21517(3) -.30427(3) .019(6)
H1A1 H -.36615(3) -.20362(3) -.17549(3) .020(6)
H1A2 H -.29585(3) -.10799(3) -.30204(3) .020(7)
HN11 H -.32591(3) -.00694(3) -.04364(3) .020(7)
HN12 H -.17890(3) -.07177(3) -.09329(3) .020(6)
HN13 H -.24809(3) .07590(3) -.16559(3) .020(6)
H2B1 H -.82348(3) -.02143(3) -.49598(3) .021(7)
H2B2 H -.64005(3) .04544(3) -.48652(3) .021(6)
HD22 H -.54140(4) -.21932(4) -.66273(3) .030(8)
HW11 H -.89563(3) -.36954(3) -.13191(3) .024(7)
HW12 H -1.00414(3) -.48600(3) -.11074(3) .024(7)
HW21 H -.34677(4) .21581(3) -.41107(3) .031(8)
HW22 H -.44338(3) .27255(4) -.51934(3) .031(8)

loop_
_geom_angle_atom_site_label_1
_geom_angle_atom_site_label_2
_geom_angle_atom_site_label_3
_geom_angle
_geom_angle_publ_flag
N1 C1A C1 109.53(4) yes
C1A C1 O1 121.61(5) yes
C1A C1 N2 114.13(4) yes
O1 C1 N2 124.26(5) yes
C1 N2 C2A 122.25(4) yes
N2 C2A C2 110.17(4) yes
N2 C2A C2B 110.23(4) yes
C2A C2 O21 118.07(4) yes
C2A C2 O22 117.02(4) yes
O21 C2 O22 124.91(5) yes
C2A C2B C2G 110.12(4) yes
C2B C2G O2D1 122.27(5) yes
C2B C2G O2D2 114.15(4) yes
O2D1 C2G O2D2 123.58(5) yes
C2G O2D2 HD22 110.11(4) yes
HW11 OW1 HW12 108.10(4) yes
HW21 OW2 HW22 111.43(5) yes

loop_
_geom_bond_atom_site_label_1
_geom_bond_atom_site_label_2
_geom_bond_distance
_geom_bond_publ_flag
N1 C1A 1.4705(7) yes
C1A C1 1.5219(7) yes
C1 O1 1.2327(6) yes
C1 N2 1.3373(7) yes
N2 C2A 1.4520(7) yes
C2A C2 1.5346(7) yes
C2 O21 1.2576(6) yes
C2 O22 1.2567(6) yes
C2A C2B 1.5367(7) yes
C2B C2G 1.5069(7) yes
C2G O2D1 1.2159(6) yes
C2G O2D2 1.3168(7) yes
O2D2 HD22 .9604(4) yes
OW1 HW11 .9647(4) yes
OW1 HW12 .9612(4) yes
OW2 HW21 .9625(5) yes
OW2 HW22 .9713(5) yes

loop_
_geom_hbond_atom_site_label_D
_geom_hbond_atom_site_label_H
_geom_hbond_atom_site_label_A
_geom_hbond_site_symmetry_A
_geom_hbond_distance_HA
_geom_hbond_distance_DA
_geom_hbond_angle_DHA
_geom_hbond_publ_flag
OW1 HW11 O21 1_555 1.73 2.6905(6) 172.2 yes
N1 HN13 O21 3_454 1.86 2.8852(7) 169.9 yes
OD22 HD22 O22 4_544 1.64 2.5826(6) 166.9 yes
OW1 HW12 O22 3_744 1.77 2.6960(6) 161.8 yes
N2 HN2 O1 3_444 1.97 2.9875(6) 167.2 yes
OW2 HW22 OW1 2_754 1.81 2.7666(7) 171.6 yes
N1 HN11 OW1 4_545 1.87 2.8110(7) 149.5 yes
N1 HN12 OW2 2_455 1.83 2.7595(7) 147.3 yes
OW2 HW21 O21 3_454 1.96 2.9100(7) 166.3 yes
